data_7241065
loop_
_publ_author_name
'Tervola, Essi'
'Truong, Khai-Nghi'
'Ward, Jas S.'
'Priimagi, Arri'
'Rissanen, Kari'

_publ_section_title
;
 Fluorescence enhancement of quinolines by protonation
;
_journal_issue 49
_journal_name_full 'RSC Advances'
_journal_page_first 29385
_journal_page_last 29393
_journal_paper_doi 10.1039/D0RA04691D
_journal_volume 10
_journal_year 2020
_chemical_formula_moiety 'C13 H10 N, C2 F3 O2'
_chemical_formula_sum 'C15 H10 F3 N O2'
_chemical_formula_weight 293.24
_chemical_name_common Benzoquinoline+Trifluoroacetate
_chemical_name_systematic 10
_space_group_crystal_system monoclinic
_space_group_IT_number 14
_space_group_name_Hall '-P 2yn'
_space_group_name_H-M_alt 'P 1 21/n 1'
_atom_sites_solution_hydrogens geom
_audit_creation_method SHELXL-2017/1
_audit_update_record
;
2020-05-04 deposited with the CCDC.	2020-07-24 downloaded from the CCDC.
;
_cell_angle_alpha 90
_cell_angle_beta 90.411(3)
_cell_angle_gamma 90
_cell_formula_units_Z 4
_cell_length_a 10.0948(10)
_cell_length_b 5.0687(3)
_cell_length_c 24.9448(19)
_cell_measurement_reflns_used 2066
_cell_measurement_temperature 170(2)
_cell_measurement_theta_max 29.131
_cell_measurement_theta_min 0.407
_cell_volume 1276.33(18)
_computing_cell_refinement 'HKL Scalepack (Otwinowski & Minor 1997)'
_computing_data_collection 'Collect (Bruker AXS BV, 1997-2004)'
_computing_data_reduction 'HKL Denzo and Scalepack (Otwinowski & Minor 1997)'
_computing_molecular_graphics 'PLATON (Spek, 2009)'
_computing_structure_refinement 'SHELXL-2017/1 (Sheldrick, 2017)'
_computing_structure_solution 'SHELXT 2014/5 (Sheldrick, 2014)'
_diffrn_ambient_temperature 170(2)
_diffrn_measured_fraction_theta_full 0.964
_diffrn_measured_fraction_theta_max 0.964
_diffrn_measurement_device '95mm CCD camera on \k-goniostat'
_diffrn_measurement_device_type KappaCCD
_diffrn_measurement_method CCD
_diffrn_radiation_monochromator 'horizonally mounted graphite crystal'
_diffrn_radiation_type MoK\a
_diffrn_radiation_wavelength 0.71073
_diffrn_reflns_av_R_equivalents 0.0554
_diffrn_reflns_av_unetI/netI 0.0775
_diffrn_reflns_Laue_measured_fraction_full 0.964
_diffrn_reflns_Laue_measured_fraction_max 0.964
_diffrn_reflns_limit_h_max 9
_diffrn_reflns_limit_h_min -12
_diffrn_reflns_limit_k_max 6
_diffrn_reflns_limit_k_min -5
_diffrn_reflns_limit_l_max 29
_diffrn_reflns_limit_l_min -27
_diffrn_reflns_number 4994
_diffrn_reflns_point_group_measured_fraction_full 0.964
_diffrn_reflns_point_group_measured_fraction_max 0.964
_diffrn_reflns_theta_full 25.196
_diffrn_reflns_theta_max 25.196
_diffrn_reflns_theta_min 2.171
_exptl_absorpt_coefficient_mu 0.131
_exptl_absorpt_correction_T_max 0.7459
_exptl_absorpt_correction_T_min 0.4542
_exptl_absorpt_correction_type multi-scan
_exptl_absorpt_process_details SADABS
_exptl_crystal_colour colourless
_exptl_crystal_density_diffrn 1.526
_exptl_crystal_description plate
_exptl_crystal_F_000 600
_exptl_crystal_size_max 0.31
_exptl_crystal_size_mid 0.21
_exptl_crystal_size_min 0.05
_refine_diff_density_max 0.407
_refine_diff_density_min -0.329
_refine_diff_density_rms 0.052
_refine_ls_extinction_method none
_refine_ls_goodness_of_fit_ref 1.022
_refine_ls_hydrogen_treatment constr
_refine_ls_matrix_type full
_refine_ls_number_parameters 190
_refine_ls_number_reflns 2203
_refine_ls_number_restraints 0
_refine_ls_restrained_S_all 1.022
_refine_ls_R_factor_all 0.1101
_refine_ls_R_factor_gt 0.0584
_refine_ls_shift/su_max 0.000
_refine_ls_shift/su_mean 0.000
_refine_ls_structure_factor_coef Fsqd
_refine_ls_weighting_details 'w=1/[\s^2^(Fo^2^)+(0.0549P)^2^+1.3875P] where P=(Fo^2^+2Fc^2^)/3'
_refine_ls_weighting_scheme calc
_refine_ls_wR_factor_gt 0.1364
_refine_ls_wR_factor_ref 0.1628
_reflns_Friedel_coverage 0.000
_reflns_number_gt 1351
_reflns_number_total 2203
_reflns_threshold_expression 'I > 2\s(I)'
_cod_data_source_file d0ra04691d2.cif
_cod_data_source_block 10
_cod_depositor_comments 'Adding full bibliography for 7241053--7241066.cif.'
_cod_original_sg_symbol_H-M 'P 21/n'
_cod_database_code 7241065
_shelx_shelxl_version_number 2017/1
_shelx_space_group_comment
;
The symmetry employed for this shelxl refinement is uniquely defined
by the following loop, which should always be used as a source of
symmetry information in preference to the above space-group names.
They are only intended as comments.
;
_shelx_estimated_absorpt_t_min 0.961
_shelx_estimated_absorpt_t_max 0.993

loop_
_space_group_symop_operation_xyz
'x, y, z'
'-x+1/2, y+1/2, -z+1/2'
'-x, -y, -z'
'x-1/2, -y-1/2, z-1/2'

loop_
_atom_site_label
_atom_site_type_symbol
_atom_site_fract_x
_atom_site_fract_y
_atom_site_fract_z
_atom_site_U_iso_or_equiv
_atom_site_adp_type
_atom_site_occupancy
_atom_site_site_symmetry_order
_atom_site_calc_flag
_atom_site_refinement_flags_posn
_atom_site_refinement_flags_adp
_atom_site_refinement_flags_occupancy
_atom_site_disorder_assembly
_atom_site_disorder_group
N1 N 0.4730(2) 0.4752(5) 0.39620(10) 0.0338(6) Uani 1 1 d . . . . .
H1N H 0.557084 0.379483 0.382212 0.041 Uiso 1 1 calc R U . . .
C1A C 0.4197(3) 0.6734(6) 0.36593(13) 0.0320(7) Uani 1 1 d . . . . .
C2 C 0.4226(3) 0.3993(7) 0.44259(13) 0.0383(8) Uani 1 1 d . . . . .
H2 H 0.463123 0.258774 0.461826 0.046 Uiso 1 1 calc R U . . .
C3 C 0.3113(3) 0.5220(7) 0.46355(14) 0.0469(9) Uani 1 1 d . . . . .
H3 H 0.275170 0.466167 0.496726 0.056 Uiso 1 1 calc R U . . .
C4 C 0.2553(3) 0.7242(7) 0.43545(14) 0.0432(9) Uani 1 1 d . . . . .
H4 H 0.179863 0.811795 0.449465 0.052 Uiso 1 1 calc R U . . .
C4A C 0.3076(3) 0.8052(6) 0.38590(13) 0.0354(8) Uani 1 1 d . . . . .
C5 C 0.2510(3) 1.0163(7) 0.35538(14) 0.0414(8) Uani 1 1 d . . . . .
H5 H 0.175563 1.107029 0.368562 0.050 Uiso 1 1 calc R U . . .
C6 C 0.3036(3) 1.0874(7) 0.30818(14) 0.0399(8) Uani 1 1 d . . . . .
H6 H 0.265778 1.231134 0.289030 0.048 Uiso 1 1 calc R U . . .
C6A C 0.4149(3) 0.9529(6) 0.28598(13) 0.0346(8) Uani 1 1 d . . . . .
C7 C 0.4648(3) 1.0220(7) 0.23508(14) 0.0408(8) Uani 1 1 d . . . . .
H7 H 0.426727 1.165963 0.216085 0.049 Uiso 1 1 calc R U . . .
C8 C 0.5667(3) 0.8853(7) 0.21287(14) 0.0424(9) Uani 1 1 d . . . . .
H8 H 0.598075 0.931777 0.178319 0.051 Uiso 1 1 calc R U . . .
C9 C 0.6248(3) 0.6775(7) 0.24087(14) 0.0414(8) Uani 1 1 d . . . . .
H9 H 0.695639 0.582570 0.225034 0.050 Uiso 1 1 calc R U . . .
C10 C 0.5817(3) 0.6069(6) 0.29096(13) 0.0369(8) Uani 1 1 d . . . . .
H10 H 0.623692 0.466319 0.309668 0.044 Uiso 1 1 calc R U . . .
C10A C 0.4752(3) 0.7429(6) 0.31468(13) 0.0325(7) Uani 1 1 d . . . . .
F1 F 0.8956(2) -0.2118(6) 0.45678(12) 0.0933(11) Uani 1 1 d . . . . .
F2 F 0.9458(2) 0.1710(5) 0.43134(12) 0.0836(9) Uani 1 1 d . . . . .
F3 F 0.9129(2) -0.1244(5) 0.37369(10) 0.0744(8) Uani 1 1 d . . . . .
O1 O 0.6977(2) 0.2167(5) 0.38242(10) 0.0548(7) Uani 1 1 d . . . . .
O2 O 0.6457(2) -0.0623(5) 0.44884(10) 0.0517(7) Uani 1 1 d . . . . .
C11 C 0.7205(3) 0.0449(7) 0.41709(13) 0.0383(8) Uani 1 1 d . . . . .
C12 C 0.8672(3) -0.0346(7) 0.41982(14) 0.0430(9) Uani 1 1 d . . . . .

loop_
_atom_site_aniso_label
_atom_site_aniso_U_11
_atom_site_aniso_U_22
_atom_site_aniso_U_33
_atom_site_aniso_U_23
_atom_site_aniso_U_13
_atom_site_aniso_U_12
N1 0.0327(14) 0.0395(16) 0.0294(15) 0.0012(12) 0.0029(11) -0.0016(12)
C1A 0.0303(16) 0.0314(17) 0.0343(19) 0.0011(14) -0.0023(14) -0.0029(13)
C2 0.0418(19) 0.042(2) 0.0313(19) 0.0047(15) -0.0010(15) -0.0033(15)
C3 0.045(2) 0.061(2) 0.035(2) 0.0044(18) 0.0075(16) -0.0005(18)
C4 0.0379(18) 0.056(2) 0.036(2) -0.0062(17) 0.0037(15) 0.0022(16)
C4A 0.0348(17) 0.0394(19) 0.0319(18) -0.0032(15) -0.0004(14) -0.0019(14)
C5 0.0347(18) 0.047(2) 0.042(2) -0.0040(17) -0.0015(15) 0.0065(15)
C6 0.0392(19) 0.040(2) 0.041(2) 0.0048(15) -0.0064(16) 0.0041(14)
C6A 0.0322(17) 0.0340(18) 0.0376(19) 0.0026(15) -0.0025(14) -0.0054(14)
C7 0.0419(19) 0.0395(19) 0.041(2) 0.0076(16) -0.0072(15) -0.0069(15)
C8 0.049(2) 0.045(2) 0.0341(19) 0.0059(16) 0.0051(16) -0.0065(16)
C9 0.0422(19) 0.046(2) 0.036(2) 0.0030(16) 0.0071(15) -0.0027(16)
C10 0.0379(18) 0.0380(19) 0.0348(19) 0.0061(15) 0.0010(14) 0.0011(14)
C10A 0.0336(17) 0.0324(17) 0.0314(19) -0.0011(14) -0.0002(14) -0.0056(13)
F1 0.0521(14) 0.127(2) 0.101(2) 0.0701(19) 0.0183(14) 0.0278(15)
F2 0.0490(14) 0.0854(18) 0.116(2) -0.0232(16) -0.0106(14) -0.0033(13)
F3 0.0628(15) 0.1030(19) 0.0574(16) -0.0180(14) 0.0124(12) 0.0244(13)
O1 0.0486(15) 0.0708(18) 0.0453(16) 0.0211(14) 0.0112(12) 0.0163(13)
O2 0.0444(14) 0.0588(16) 0.0522(17) 0.0158(13) 0.0118(12) 0.0031(12)
C11 0.0419(19) 0.041(2) 0.0318(19) 0.0000(16) 0.0037(15) 0.0050(15)
C12 0.045(2) 0.049(2) 0.035(2) 0.0019(17) 0.0047(16) 0.0021(17)

loop_
_atom_type_symbol
_atom_type_description
_atom_type_scat_dispersion_real
_atom_type_scat_dispersion_imag
_atom_type_scat_source
C C 0.0033 0.0016 'International Tables Vol C Tables 4.2.6.8 and 6.1.1.4'
H H 0.0000 0.0000 'International Tables Vol C Tables 4.2.6.8 and 6.1.1.4'
N N 0.0061 0.0033 'International Tables Vol C Tables 4.2.6.8 and 6.1.1.4'
O O 0.0106 0.0060 'International Tables Vol C Tables 4.2.6.8 and 6.1.1.4'
F F 0.0171 0.0103 'International Tables Vol C Tables 4.2.6.8 and 6.1.1.4'

loop_
_geom_angle_atom_site_label_1
_geom_angle_atom_site_label_2
_geom_angle_atom_site_label_3
_geom_angle
_geom_angle_site_symmetry_1
_geom_angle_site_symmetry_3
_geom_angle_publ_flag
C2 N1 C1A 123.0(3) . . ?
C2 N1 H1N 118.5 . . ?
C1A N1 H1N 118.5 . . ?
N1 C1A C4A 117.9(3) . . ?
N1 C1A C10A 121.0(3) . . ?
C4A C1A C10A 121.0(3) . . ?
N1 C2 C3 121.0(3) . . ?
N1 C2 H2 119.5 . . ?
C3 C2 H2 119.5 . . ?
C4 C3 C2 118.5(3) . . ?
C4 C3 H3 120.8 . . ?
C2 C3 H3 120.8 . . ?
C3 C4 C4A 120.9(3) . . ?
C3 C4 H4 119.6 . . ?
C4A C4 H4 119.6 . . ?
C4 C4A C1A 118.7(3) . . ?
C4 C4A C5 122.3(3) . . ?
C1A C4A C5 119.1(3) . . ?
C6 C5 C4A 120.5(3) . . ?
C6 C5 H5 119.8 . . ?
C4A C5 H5 119.8 . . ?
C5 C6 C6A 121.9(3) . . ?
C5 C6 H6 119.1 . . ?
C6A C6 H6 119.1 . . ?
C7 C6A C10A 119.0(3) . . ?
C7 C6A C6 121.1(3) . . ?
C10A C6A C6 119.9(3) . . ?
C8 C7 C6A 121.0(3) . . ?
C8 C7 H7 119.5 . . ?
C6A C7 H7 119.5 . . ?
C7 C8 C9 119.9(3) . . ?
C7 C8 H8 120.1 . . ?
C9 C8 H8 120.1 . . ?
C10 C9 C8 121.2(3) . . ?
C10 C9 H9 119.4 . . ?
C8 C9 H9 119.4 . . ?
C9 C10 C10A 120.1(3) . . ?
C9 C10 H10 119.9 . . ?
C10A C10 H10 119.9 . . ?
C10 C10A C6A 118.7(3) . . ?
C10 C10A C1A 123.7(3) . . ?
C6A C10A C1A 117.5(3) . . ?
O2 C11 O1 130.3(3) . . ?
O2 C11 C12 117.0(3) . . ?
O1 C11 C12 112.8(3) . . ?
F1 C12 F3 107.4(3) . . ?
F1 C12 F2 104.7(3) . . ?
F3 C12 F2 104.1(3) . . ?
F1 C12 C11 114.5(3) . . ?
F3 C12 C11 113.2(3) . . ?
F2 C12 C11 112.0(3) . . ?

loop_
_geom_bond_atom_site_label_1
_geom_bond_atom_site_label_2
_geom_bond_distance
_geom_bond_site_symmetry_2
_geom_bond_publ_flag
N1 C2 1.325(4) . ?
N1 C1A 1.365(4) . ?
N1 H1N 1.0400 . ?
C1A C4A 1.408(4) . ?
C1A C10A 1.443(4) . ?
C2 C3 1.389(5) . ?
C2 H2 0.9500 . ?
C3 C4 1.363(5) . ?
C3 H3 0.9500 . ?
C4 C4A 1.409(5) . ?
C4 H4 0.9500 . ?
C4A C5 1.430(5) . ?
C5 C6 1.345(5) . ?
C5 H5 0.9500 . ?
C6 C6A 1.429(5) . ?
C6 H6 0.9500 . ?
C6A C7 1.414(4) . ?
C6A C10A 1.418(4) . ?
C7 C8 1.361(5) . ?
C7 H7 0.9500 . ?
C8 C9 1.391(5) . ?
C8 H8 0.9500 . ?
C9 C10 1.374(4) . ?
C9 H9 0.9500 . ?
C10 C10A 1.410(4) . ?
C10 H10 0.9500 . ?
F1 C12 1.317(4) . ?
F2 C12 1.340(4) . ?
F3 C12 1.324(4) . ?
O1 C11 1.247(4) . ?
O2 C11 1.225(4) . ?
C11 C12 1.536(5) . ?
